data_1565013
loop_
_publ_author_name
'Kremsmair, Alexander'
'Wilke, Henrik R.'
'Simon, Matthias M.'
'Schmidt, Quirin'
'Karaghiosoff, Konstantin'
'Knochel, Paul'

_publ_section_title
;
 General stereoretentive preparation of chiral secondary mixed
 alkylmagnesium reagents and their use for enantioselective electrophilic
 aminations.
;
_journal_issue 1
_journal_name_full 'Chemical science'
_journal_page_first 44
_journal_page_last 49
_journal_paper_doi 10.1039/d1sc05315a
_journal_volume 13
_journal_year 2021
_chemical_absolute_configuration ad
_chemical_formula_moiety 'C15 H20 N O S, Cl'
_chemical_formula_sum 'C15 H20 Cl N O S'
_chemical_formula_weight 297.83
_chemical_name_systematic
;
4-(1-(benzo[b]thiophen-5-yl)ethyl)morpholin-4-ium chloride
;
_space_group_crystal_system orthorhombic
_space_group_IT_number 19
_space_group_name_Hall 'P 2ac 2ab'
_space_group_name_H-M_alt 'P 21 21 21'
_atom_sites_solution_hydrogens mixed
_atom_sites_solution_primary direct
_atom_sites_solution_secondary difmap
_audit_creation_method SHELXL-2014
_audit_update_record
;
2021-09-20 deposited with the CCDC.	2021-10-18 downloaded from the CCDC.
;
_cell_angle_alpha 90
_cell_angle_beta 90
_cell_angle_gamma 90
_cell_formula_units_Z 4
_cell_length_a 7.2165(2)
_cell_length_b 12.5371(4)
_cell_length_c 16.4763(6)
_cell_measurement_reflns_used 6136
_cell_measurement_temperature 123(2)
_cell_measurement_theta_max 31.3090
_cell_measurement_theta_min 2.0580
_cell_volume 1490.68(8)
_computing_cell_refinement 'CrysAlisPro 1.171.40.84a (Rigaku OD, 2020)'
_computing_data_collection 'CrysAlisPro 1.171.40.84a (Rigaku OD, 2020)'
_computing_data_reduction 'CrysAlisPro 1.171.40.84a (Rigaku OD, 2020)'
_computing_molecular_graphics
;
'ORTEP (M. N. Burnett, C. K. Johnson, ORTEP-III: Oak Ridge Thermal Ellipsoid
# Plot Program for Crystal Structure Illustrations, Oak Ridge National
# Laboratory Report ORNL-6895, 1996). Windows version (L. J. Farrugia, Univ.
# Glasgow) used --- SCHAKAL (E. Keller, University of  Freiburg (Breisgau),
# Germany, 1995)'
;
_computing_publication_material
;
PLATON (A. L. Spek, Acta Crystallogr, Sect. A, 1990, 46, C34, 1995 version).
# --- T.B.Cohen, Pure Appl. Chem. 1996,68,2339-2359 (atomic masses).
;
_computing_structure_refinement 'SHELXL-2014 (Sheldrick, 2014)'
_computing_structure_solution 'SHELXS-97 (Sheldrick, 1990)'
_diffrn_ambient_temperature 123(2)
_diffrn_detector_area_resol_mean 15.9809
_diffrn_measured_fraction_theta_full 0.993
_diffrn_measured_fraction_theta_max 0.996
_diffrn_measurement_device_type 'Xcalibur, Sapphire3'
_diffrn_measurement_method '\w scans'
_diffrn_radiation_type MoK\a
_diffrn_radiation_wavelength 0.71073
_diffrn_reflns_av_R_equivalents 0.0539
_diffrn_reflns_av_unetI/netI 0.0377
_diffrn_reflns_Laue_measured_fraction_full 0.993
_diffrn_reflns_Laue_measured_fraction_max 0.996
_diffrn_reflns_limit_h_max 10
_diffrn_reflns_limit_h_min -10
_diffrn_reflns_limit_k_max 17
_diffrn_reflns_limit_k_min -17
_diffrn_reflns_limit_l_max 23
_diffrn_reflns_limit_l_min -23
_diffrn_reflns_number 30202
_diffrn_reflns_point_group_measured_fraction_full 0.996
_diffrn_reflns_point_group_measured_fraction_max 0.997
_diffrn_reflns_theta_full 25.242
_diffrn_reflns_theta_max 30.503
_diffrn_reflns_theta_min 2.041
_diffrn_source 'fine-focus sealed X-ray tube'
_exptl_absorpt_coefficient_mu 0.388
_exptl_absorpt_correction_T_max 1.00000
_exptl_absorpt_correction_T_min 0.98522
_exptl_absorpt_correction_type multi-scan
_exptl_absorpt_process_details
;
CrysAlisPro 1.171.40.84a (Rigaku Oxford Diffraction, 2020)
Empirical absorption correction using spherical harmonics,
implemented in SCALE3 ABSPACK scaling algorithm.
;
_exptl_crystal_colour colorless
_exptl_crystal_density_diffrn 1.327
_exptl_crystal_description platelet
_exptl_crystal_F_000 632
_exptl_crystal_size_max 0.350
_exptl_crystal_size_mid 0.200
_exptl_crystal_size_min 0.020
_refine_diff_density_max 0.385
_refine_diff_density_min -0.203
_refine_diff_density_rms 0.062
_refine_ls_abs_structure_details
;
 Flack x determined using 1603 quotients [(I+)-(I-)]/[(I+)+(I-)]
 (Parsons, Flack and Wagner, Acta Cryst. B69 (2013) 249-259).
;
_refine_ls_abs_structure_Flack -0.06(3)
_refine_ls_extinction_method none
_refine_ls_goodness_of_fit_ref 1.058
_refine_ls_hydrogen_treatment mixed
_refine_ls_matrix_type full
_refine_ls_number_parameters 189
_refine_ls_number_reflns 4545
_refine_ls_number_restraints 0
_refine_ls_restrained_S_all 1.058
_refine_ls_R_factor_all 0.0470
_refine_ls_R_factor_gt 0.0382
_refine_ls_shift/su_max 0.000
_refine_ls_shift/su_mean 0.000
_refine_ls_structure_factor_coef Fsqd
_refine_ls_weighting_details 'w=1/[\s^2^(Fo^2^)+(0.0480P)^2^+0.0119P] where P=(Fo^2^+2Fc^2^)/3'
_refine_ls_weighting_scheme calc
_refine_ls_wR_factor_gt 0.0823
_refine_ls_wR_factor_ref 0.0862
_reflns_Friedel_coverage 0.756
_reflns_Friedel_fraction_full 0.999
_reflns_Friedel_fraction_max 0.999
_reflns_number_gt 4002
_reflns_number_total 4545
_reflns_threshold_expression 'I > 2\s(I)'
_cod_data_source_file d1sc05315a2.cif
_cod_data_source_block test1
_cod_depositor_comments 'Adding full bibliography for 1565013.cif.'
_cod_database_code 1565013
_shelx_space_group_comment
;
The symmetry employed for this shelxl refinement is uniquely defined
by the following loop, which should always be used as a source of
symmetry information in preference to the above space-group names.
They are only intended as comments.
;
_shelx_estimated_absorpt_t_min 0.876
_shelx_estimated_absorpt_t_max 0.992
_shelxl_version_number 2014-3

loop_
_space_group_symop_operation_xyz
'x, y, z'
'-x+1/2, -y, z+1/2'
'x+1/2, -y+1/2, -z'
'-x, y+1/2, -z+1/2'

loop_
_atom_site_label
_atom_site_type_symbol
_atom_site_fract_x
_atom_site_fract_y
_atom_site_fract_z
_atom_site_U_iso_or_equiv
_atom_site_adp_type
_atom_site_occupancy
_atom_site_site_symmetry_order
_atom_site_calc_flag
_atom_site_refinement_flags_posn
_atom_site_refinement_flags_adp
_atom_site_refinement_flags_occupancy
_atom_site_disorder_assembly
_atom_site_disorder_group
S1 S -0.17298(9) 0.15662(5) 0.54512(4) 0.02510(14) Uani 1 1 d . . . . .
H1 H 0.201(4) 0.762(2) 0.6427(17) 0.025(7) Uiso 1 1 d . . . . .
Cl1 Cl 0.41885(7) 0.69928(5) 0.38987(4) 0.02404(13) Uani 1 1 d . . . . .
C1 C 0.4316(3) 0.80656(18) 0.59788(13) 0.0185(4) Uani 1 1 d . . . . .
H1A H 0.3936(8) 0.8029(2) 0.5424(12) 0.022 Uiso 1 1 calc R U . . .
H1B H 0.557(3) 0.7829(5) 0.60120(14) 0.022 Uiso 1 1 calc R U . . .
C5 C 0.2993(3) 0.62222(16) 0.61667(14) 0.0161(4) Uani 1 1 d . . . . .
H5 H 0.2399(17) 0.62472(17) 0.5653(15) 0.019 Uiso 1 1 calc R U . . .
C11 C -0.0799(3) 0.27926(17) 0.57240(13) 0.0181(4) Uani 1 1 d . . . . .
C8 C 0.0927(3) 0.45898(17) 0.63660(13) 0.0165(4) Uani 1 1 d . . . . .
O1 O 0.4674(3) 0.92944(14) 0.71127(10) 0.0251(4) Uani 1 1 d . . . . .
C4 C 0.3674(3) 0.74663(19) 0.73542(14) 0.0215(5) Uani 1 1 d . . . . .
H4A H 0.488(3) 0.7233(6) 0.7421(2) 0.026 Uiso 1 1 calc R U . . .
H4B H 0.2912(17) 0.7054(9) 0.7679(7) 0.026 Uiso 1 1 calc R U . . .
C9 C -0.0443(3) 0.46803(19) 0.57601(14) 0.0200(5) Uani 1 1 d . . . . .
H9 H -0.0767(11) 0.535(2) 0.5576(6) 0.024 Uiso 1 1 calc R U . . .
C6 C 0.4890(3) 0.57205(19) 0.60433(15) 0.0231(5) Uani 1 1 d . . . . .
H6A H 0.5560(15) 0.6113(11) 0.5630(11) 0.035 Uiso 1 1 calc R U . . .
H6B H 0.4743(4) 0.4986(14) 0.5873(11) 0.035 Uiso 1 1 calc R U . . .
H6C H 0.5577(16) 0.5743(13) 0.6548(9) 0.035 Uiso 1 1 calc R U . . .
C7 C 0.1741(3) 0.55847(17) 0.67404(13) 0.0181(4) Uani 1 1 d . . . . .
H7A H 0.2435(14) 0.5389(4) 0.7204(9) 0.022 Uiso 1 1 calc R U . . .
H7B H 0.076(2) 0.6030(9) 0.6915(4) 0.022 Uiso 1 1 calc R U . . .
C10 C -0.1311(3) 0.37969(19) 0.54362(14) 0.0205(4) Uani 1 1 d . . . . .
H10 H -0.225(3) 0.3872(3) 0.5021(13) 0.025 Uiso 1 1 calc R U . . .
C14 C 0.0833(3) 0.15699(19) 0.65435(14) 0.0207(4) Uani 1 1 d . . . . .
H14 H 0.174(3) 0.1322(8) 0.6953(12) 0.025 Uiso 1 1 calc R U . . .
N1 N 0.3109(3) 0.73597(14) 0.64846(11) 0.0148(3) Uani 1 1 d . . . . .
C13 C 0.1431(3) 0.35881(17) 0.66450(14) 0.0176(4) Uani 1 1 d . . . . .
H13 H 0.238(3) 0.3519(3) 0.7062(12) 0.021 Uiso 1 1 calc R U . . .
C2 C 0.4175(4) 0.92029(18) 0.62779(14) 0.0237(5) Uani 1 1 d . . . . .
H2A H 0.4972(17) 0.9646(10) 0.5961(7) 0.028 Uiso 1 1 calc R U . . .
H2B H 0.294(3) 0.9450(6) 0.6206(2) 0.028 Uiso 1 1 calc R U . . .
C15 C -0.0305(3) 0.09088(19) 0.61261(15) 0.0234(5) Uani 1 1 d . . . . .
H15 H -0.0317(3) 0.019(2) 0.6195(3) 0.028 Uiso 1 1 calc R U . . .
C12 C 0.0574(3) 0.26723(18) 0.63276(13) 0.0170(4) Uani 1 1 d . . . . .
C3 C 0.3520(4) 0.8632(2) 0.75967(15) 0.0262(5) Uani 1 1 d . . . . .
H3A H 0.221(3) 0.8867(5) 0.75389(18) 0.031 Uiso 1 1 calc R U . . .
H3B H 0.3875(8) 0.8711(3) 0.8175(12) 0.031 Uiso 1 1 calc R U . . .

loop_
_atom_site_aniso_label
_atom_site_aniso_U_11
_atom_site_aniso_U_22
_atom_site_aniso_U_33
_atom_site_aniso_U_23
_atom_site_aniso_U_13
_atom_site_aniso_U_12
S1 0.0271(3) 0.0214(3) 0.0268(3) -0.0059(2) -0.0033(2) -0.0050(2)
Cl1 0.0157(2) 0.0262(3) 0.0302(3) -0.0047(2) 0.0035(2) -0.0025(2)
C1 0.0187(9) 0.0195(10) 0.0171(10) 0.0009(8) 0.0015(8) -0.0034(9)
C5 0.0178(9) 0.0139(9) 0.0167(10) -0.0027(8) 0.0001(8) 0.0004(7)
C11 0.0184(10) 0.0184(10) 0.0176(9) -0.0029(8) 0.0008(9) -0.0028(8)
C8 0.0168(9) 0.0174(10) 0.0153(9) -0.0012(8) 0.0024(8) -0.0025(8)
O1 0.0285(9) 0.0229(9) 0.0237(8) -0.0062(7) 0.0025(7) -0.0113(7)
C4 0.0263(12) 0.0229(11) 0.0153(10) -0.0022(9) -0.0013(9) -0.0039(9)
C9 0.0212(11) 0.0185(11) 0.0204(11) 0.0019(9) 0.0006(9) 0.0016(8)
C6 0.0222(11) 0.0189(10) 0.0281(12) -0.0010(9) 0.0036(10) 0.0060(8)
C7 0.0217(10) 0.0169(9) 0.0158(10) -0.0011(8) 0.0013(9) -0.0034(9)
C10 0.0201(11) 0.0234(11) 0.0180(10) 0.0006(9) -0.0026(9) 0.0002(8)
C14 0.0226(10) 0.0174(10) 0.0221(10) 0.0016(9) 0.0015(10) 0.0010(9)
N1 0.0128(8) 0.0152(8) 0.0165(8) -0.0016(7) 0.0001(7) -0.0002(7)
C13 0.0161(9) 0.0195(10) 0.0171(10) 0.0001(8) 0.0000(8) -0.0011(8)
C2 0.0265(11) 0.0182(10) 0.0263(12) 0.0002(9) -0.0023(10) -0.0048(9)
C15 0.0266(11) 0.0166(10) 0.0270(12) -0.0001(9) 0.0049(10) -0.0014(9)
C12 0.0170(10) 0.0174(9) 0.0167(9) 0.0008(8) 0.0018(8) -0.0001(8)
C3 0.0291(13) 0.0251(12) 0.0244(12) -0.0080(10) 0.0062(10) -0.0079(10)

loop_
_atom_type_symbol
_atom_type_description
_atom_type_scat_dispersion_real
_atom_type_scat_dispersion_imag
_atom_type_scat_source
C C 0.0033 0.0016 'International Tables Vol C Tables 4.2.6.8 and 6.1.1.4'
H H 0.0000 0.0000 'International Tables Vol C Tables 4.2.6.8 and 6.1.1.4'
N N 0.0061 0.0033 'International Tables Vol C Tables 4.2.6.8 and 6.1.1.4'
O O 0.0106 0.0060 'International Tables Vol C Tables 4.2.6.8 and 6.1.1.4'
S S 0.1246 0.1234 'International Tables Vol C Tables 4.2.6.8 and 6.1.1.4'
Cl Cl 0.1484 0.1585 'International Tables Vol C Tables 4.2.6.8 and 6.1.1.4'

loop_
_geom_angle_atom_site_label_1
_geom_angle_atom_site_label_2
_geom_angle_atom_site_label_3
_geom_angle
_geom_angle_site_symmetry_1
_geom_angle_site_symmetry_3
_geom_angle_publ_flag
C15 S1 C11 91.46(11) . . ?
N1 C1 C2 109.71(18) . . ?
N1 C1 H1A 109.7 . . ?
C2 C1 H1A 109.7 . . ?
N1 C1 H1B 109.7 . . ?
C2 C1 H1B 109.7 . . ?
H1A C1 H1B 108.2 . . ?
C6 C5 N1 112.60(18) . . ?
C6 C5 C7 113.44(19) . . ?
N1 C5 C7 108.00(17) . . ?
C6 C5 H5 107.5 . . ?
N1 C5 H5 107.5 . . ?
C7 C5 H5 107.5 . . ?
C10 C11 C12 121.4(2) . . ?
C10 C11 S1 127.46(18) . . ?
C12 C11 S1 111.05(16) . . ?
C13 C8 C9 119.5(2) . . ?
C13 C8 C7 120.7(2) . . ?
C9 C8 C7 119.70(19) . . ?
C3 O1 C2 110.28(18) . . ?
N1 C4 C3 108.5(2) . . ?
N1 C4 H4A 110.0 . . ?
C3 C4 H4A 110.0 . . ?
N1 C4 H4B 110.0 . . ?
C3 C4 H4B 110.0 . . ?
H4A C4 H4B 108.4 . . ?
C10 C9 C8 121.9(2) . . ?
C10 C9 H9 119.1 . . ?
C8 C9 H9 119.1 . . ?
C5 C6 H6A 109.5 . . ?
C5 C6 H6B 109.5 . . ?
H6A C6 H6B 109.5 . . ?
C5 C6 H6C 109.5 . . ?
H6A C6 H6C 109.5 . . ?
H6B C6 H6C 109.5 . . ?
C8 C7 C5 114.08(17) . . ?
C8 C7 H7A 108.7 . . ?
C5 C7 H7A 108.7 . . ?
C8 C7 H7B 108.7 . . ?
C5 C7 H7B 108.7 . . ?
H7A C7 H7B 107.6 . . ?
C9 C10 C11 118.2(2) . . ?
C9 C10 H10 120.9 . . ?
C11 C10 H10 120.9 . . ?
C15 C14 C12 112.6(2) . . ?
C15 C14 H14 123.7 . . ?
C12 C14 H14 123.7 . . ?
C1 N1 C4 108.79(16) . . ?
C1 N1 C5 113.26(16) . . ?
C4 N1 C5 115.37(17) . . ?
C1 N1 H1 104.6(19) . . ?
C4 N1 H1 108.9(19) . . ?
C5 N1 H1 105.3(19) . . ?
C8 C13 C12 120.1(2) . . ?
C8 C13 H13 119.9 . . ?
C12 C13 H13 119.9 . . ?
O1 C2 C1 111.91(19) . . ?
O1 C2 H2A 109.2 . . ?
C1 C2 H2A 109.2 . . ?
O1 C2 H2B 109.2 . . ?
C1 C2 H2B 109.2 . . ?
H2A C2 H2B 107.9 . . ?
C14 C15 S1 113.36(19) . . ?
C14 C15 H15 123.3 . . ?
S1 C15 H15 123.3 . . ?
C13 C12 C11 118.9(2) . . ?
C13 C12 C14 129.5(2) . . ?
C11 C12 C14 111.6(2) . . ?
O1 C3 C4 111.82(19) . . ?
O1 C3 H3A 109.3 . . ?
C4 C3 H3A 109.3 . . ?
O1 C3 H3B 109.3 . . ?
C4 C3 H3B 109.3 . . ?
H3A C3 H3B 107.9 . . ?

loop_
_geom_bond_atom_site_label_1
_geom_bond_atom_site_label_2
_geom_bond_distance
_geom_bond_site_symmetry_2
_geom_bond_publ_flag
S1 C15 1.724(3) . ?
S1 C11 1.737(2) . ?
C1 N1 1.495(3) . ?
C1 C2 1.512(3) . ?
C1 H1A 0.96(2) . ?
C1 H1B 0.96(2) . ?
C5 C6 1.520(3) . ?
C5 N1 1.522(3) . ?
C5 C7 1.533(3) . ?
C5 H5 0.95(3) . ?
C11 C10 1.395(3) . ?
C11 C12 1.412(3) . ?
C8 C13 1.386(3) . ?
C8 C9 1.410(3) . ?
C8 C7 1.510(3) . ?
O1 C3 1.421(3) . ?
O1 C2 1.426(3) . ?
C4 N1 1.496(3) . ?
C4 C3 1.519(3) . ?
C4 H4A 0.92(2) . ?
C4 H4B 0.92(2) . ?
C9 C10 1.380(3) . ?
C9 H9 0.92(3) . ?
C6 H6A 0.969(17) . ?
C6 H6B 0.969(17) . ?
C6 H6C 0.969(17) . ?
C7 H7A 0.946(19) . ?
C7 H7B 0.946(19) . ?
C10 H10 0.97(3) . ?
C14 C15 1.354(3) . ?
C14 C12 1.439(3) . ?
C14 H14 0.99(3) . ?
N1 H1 0.86(3) . ?
C13 C12 1.405(3) . ?
C13 H13 0.97(3) . ?
C2 H2A 0.95(2) . ?
C2 H2B 0.95(2) . ?
C15 H15 0.91(3) . ?
C3 H3A 0.99(2) . ?
C3 H3B 0.99(2) . ?

loop_
_geom_torsion_atom_site_label_1
_geom_torsion_atom_site_label_2
_geom_torsion_atom_site_label_3
_geom_torsion_atom_site_label_4
_geom_torsion
_geom_torsion_site_symmetry_1
_geom_torsion_site_symmetry_2
_geom_torsion_site_symmetry_3
_geom_torsion_site_symmetry_4
_geom_torsion_publ_flag
C15 S1 C11 C10 -178.0(2) . . . . ?
C15 S1 C11 C12 -0.28(18) . . . . ?
C13 C8 C9 C10 0.3(3) . . . . ?
C7 C8 C9 C10 -175.9(2) . . . . ?
C13 C8 C7 C5 113.6(2) . . . . ?
C9 C8 C7 C5 -70.3(3) . . . . ?
C6 C5 C7 C8 -75.6(3) . . . . ?
N1 C5 C7 C8 158.89(18) . . . . ?
C8 C9 C10 C11 0.0(3) . . . . ?
C12 C11 C10 C9 -0.3(3) . . . . ?
S1 C11 C10 C9 177.25(18) . . . . ?
C2 C1 N1 C4 -56.9(2) . . . . ?
C2 C1 N1 C5 173.38(18) . . . . ?
C3 C4 N1 C1 57.5(2) . . . . ?
C3 C4 N1 C5 -173.97(19) . . . . ?
C6 C5 N1 C1 53.4(2) . . . . ?
C7 C5 N1 C1 179.41(17) . . . . ?
C6 C5 N1 C4 -72.9(2) . . . . ?
C7 C5 N1 C4 53.1(2) . . . . ?
C9 C8 C13 C12 -0.3(3) . . . . ?
C7 C8 C13 C12 175.8(2) . . . . ?
C3 O1 C2 C1 -58.2(3) . . . . ?
N1 C1 C2 O1 57.5(3) . . . . ?
C12 C14 C15 S1 0.4(3) . . . . ?
C11 S1 C15 C14 -0.07(19) . . . . ?
C8 C13 C12 C11 0.0(3) . . . . ?
C8 C13 C12 C14 -177.8(2) . . . . ?
C10 C11 C12 C13 0.3(3) . . . . ?
S1 C11 C12 C13 -177.60(16) . . . . ?
C10 C11 C12 C14 178.4(2) . . . . ?
S1 C11 C12 C14 0.5(2) . . . . ?
C15 C14 C12 C13 177.3(2) . . . . ?
C15 C14 C12 C11 -0.6(3) . . . . ?
C2 O1 C3 C4 59.6(3) . . . . ?
N1 C4 C3 O1 -59.7(3) . . . . ?
